data_4338428
loop_
_publ_author_name
'Castro, Isabel'
'Calatayud, M. Luisa'
'Barros, Wdeson P.'
'Carranza, Jos\'e'
'Julve, Miguel'
'Lloret, Francesc'
'Marino, Nadia'
'De Munno, Giovanni'

_publ_section_title
;
 Ligand Effects on the Structure and Magnetic Properties of Alternating
 Copper(II) Chains with 2,2'-Bipyrimidine- and Polymethyl-Substituted
 Pyrazolates as Bridging Ligands.
;
_journal_issue 11
_journal_name_full 'Inorganic chemistry'
_journal_page_first 5759
_journal_page_last 5771
_journal_paper_doi 10.1021/ic500544n
_journal_volume 53
_journal_year 2014
_chemical_formula_moiety 'C16 H18 Cu2 N8 O, 2 (Cl O4), 2 (H2 O) '
_chemical_formula_sum 'C16 H22 Cl2 Cu2 N8 O11'
_chemical_formula_weight 700.40
_chemical_name_systematic
; 
 ? 
;
_space_group_IT_number 43
_symmetry_cell_setting orthorhombic
_symmetry_space_group_name_Hall 'F 2 -2d'
_symmetry_space_group_name_H-M 'F d d 2'
_atom_sites_solution_hydrogens geom
_atom_sites_solution_primary direct
_atom_sites_solution_secondary difmap
_audit_creation_method SHELXL-97
_cell_angle_alpha 90.00
_cell_angle_beta 90.00
_cell_angle_gamma 90.00
_cell_formula_units_Z 16
_cell_length_a 26.3979(18)
_cell_length_b 27.717(3)
_cell_length_c 15.3681(18)
_cell_measurement_temperature 296(2)
_cell_volume 11244(2)
_computing_cell_refinement 'Bruker SAINT'
_computing_data_collection 'Bruker APEX2'
_computing_data_reduction 'Bruker SAINT'
_computing_molecular_graphics 'Bruker SHELXTL'
_computing_publication_material 'Bruker SHELXTL'
_computing_structure_refinement 'SHELXL-97 (Sheldrick, 2008)'
_computing_structure_solution 'SHELXS-97 (Sheldrick, 2008)'
_diffrn_ambient_temperature 296(2)
_diffrn_measured_fraction_theta_full 1.000
_diffrn_measured_fraction_theta_max 1.000
_diffrn_measurement_device_type 'Bruker APEX-II CCD'
_diffrn_measurement_method '\f and \w scans'
_diffrn_radiation_monochromator graphite
_diffrn_radiation_source 'fine-focus sealed tube'
_diffrn_radiation_type MoK\a
_diffrn_radiation_wavelength 0.71073
_diffrn_reflns_av_R_equivalents 0.0740
_diffrn_reflns_av_sigmaI/netI 0.0340
_diffrn_reflns_limit_h_max 31
_diffrn_reflns_limit_h_min -31
_diffrn_reflns_limit_k_max 32
_diffrn_reflns_limit_k_min -33
_diffrn_reflns_limit_l_max 18
_diffrn_reflns_limit_l_min -18
_diffrn_reflns_number 44191
_diffrn_reflns_theta_full 25.12
_diffrn_reflns_theta_max 25.12
_diffrn_reflns_theta_min 1.70
_exptl_absorpt_coefficient_mu 1.768
_exptl_absorpt_correction_T_max 0.7187
_exptl_absorpt_correction_T_min 0.6762
_exptl_absorpt_correction_type multi-scan
_exptl_absorpt_process_details SADABS
_exptl_crystal_density_diffrn 1.655
_exptl_crystal_density_method 'not measured'
_exptl_crystal_F_000 5664
_exptl_crystal_size_max 0.24
_exptl_crystal_size_mid 0.20
_exptl_crystal_size_min 0.20
_refine_diff_density_max 1.103
_refine_diff_density_min -0.464
_refine_diff_density_rms 0.148
_refine_ls_abs_structure_details 'Flack H D (1983), Acta Cryst. A39, 876-881'
_refine_ls_abs_structure_Flack 0.40(3)
_refine_ls_extinction_method none
_refine_ls_goodness_of_fit_ref 1.121
_refine_ls_hydrogen_treatment mixed
_refine_ls_matrix_type full
_refine_ls_number_parameters 435
_refine_ls_number_reflns 5019
_refine_ls_number_restraints 288
_refine_ls_restrained_S_all 1.133
_refine_ls_R_factor_all 0.0700
_refine_ls_R_factor_gt 0.0595
_refine_ls_shift/su_max 0.001
_refine_ls_shift/su_mean 0.000
_refine_ls_structure_factor_coef Fsqd
_refine_ls_weighting_details 'calc w=1/[\s^2^(Fo^2^)+(0.1314P)^2^+2.6843P] where P=(Fo^2^+2Fc^2^)/3'
_refine_ls_weighting_scheme calc
_refine_ls_wR_factor_gt 0.1715
_refine_ls_wR_factor_ref 0.1819
_reflns_number_gt 4284
_reflns_number_total 5019
_reflns_threshold_expression >2sigma(I)
_cod_data_source_file ic500544n_si_003.cif
_cod_data_source_block 2
_cod_depositor_comments
;
The following automatic conversions were performed:

'_symmetry_cell_setting' value 'Orthorhombic' changed to
'orthorhombic' according to
/usr/data/users/saulius/crontab/automatic-downloads/rss-feeds/ACS/lib/dictionaries/cif_core.dic
dictionary named 'cif_core.dic' version 2.4.2 from 2011-04-26.

Automatic conversion script
Id: cif_fix_values 2281 2013-09-26 08:29:07Z andrius 

 Adding full bibliography for 4338427--4338429.cif.
;
_cod_original_sg_symbol_H-M Fdd2
_cod_database_code 4338428

loop_
_symmetry_equiv_pos_as_xyz
'x, y, z'
'-x, -y, z'
'x+1/4, -y+1/4, z+1/4'
'-x+1/4, y+1/4, z+1/4'
'x, y+1/2, z+1/2'
'-x, -y+1/2, z+1/2'
'x+1/4, -y+3/4, z+3/4'
'-x+1/4, y+3/4, z+3/4'
'x+1/2, y, z+1/2'
'-x+1/2, -y, z+1/2'
'x+3/4, -y+1/4, z+3/4'
'-x+3/4, y+1/4, z+3/4'
'x+1/2, y+1/2, z'
'-x+1/2, -y+1/2, z'
'x+3/4, -y+3/4, z+1/4'
'-x+3/4, y+3/4, z+1/4'

loop_
_atom_site_label
_atom_site_type_symbol
_atom_site_fract_x
_atom_site_fract_y
_atom_site_fract_z
_atom_site_U_iso_or_equiv
_atom_site_adp_type
_atom_site_occupancy
_atom_site_symmetry_multiplicity
_atom_site_calc_flag
_atom_site_refinement_flags
_atom_site_disorder_assembly
_atom_site_disorder_group
Cu1 Cu 0.04374(3) -0.70984(3) 0.60885(5) 0.0385(3) Uani 1 1 d . . .
Cu2 Cu 0.04290(3) -0.70464(3) 0.81917(5) 0.0383(3) Uani 1 1 d . . .
O1W O 0.0002(2) -0.74940(19) 0.7164(4) 0.0459(10) Uani 1 1 d D . .
H1W1 H -0.0350(8) -0.757(3) 0.725(6) 0.069 Uiso 1 1 d D . .
H1W2 H 0.013(3) -0.7790(18) 0.741(6) 0.069 Uiso 1 1 d D . .
N1 N 0.0546(2) -0.7715(2) 0.5301(4) 0.0412(13) Uani 1 1 d . . .
C1 C 0.0896(3) -0.8056(3) 0.5321(5) 0.0436(16) Uani 1 1 d . . .
H1 H 0.1122 -0.8072 0.5784 0.052 Uiso 1 1 calc R . .
C2 C 0.0926(2) -0.8395(2) 0.4647(5) 0.0455(15) Uani 1 1 d . . .
H2 H 0.1176 -0.8631 0.4649 0.055 Uiso 1 1 calc R . .
C3 C 0.0585(3) -0.8370(3) 0.3994(5) 0.0454(16) Uani 1 1 d . . .
H3 H 0.0609 -0.8584 0.3529 0.055 Uiso 1 1 calc R . .
N2 N 0.0208(2) -0.8040(2) 0.4006(4) 0.0355(12) Uani 1 1 d . . .
C4 C 0.0214(2) -0.7727(2) 0.4647(5) 0.0331(13) Uani 1 1 d . . .
C5 C -0.0185(2) -0.7361(2) 0.4652(5) 0.0353(13) Uani 1 1 d . . .
N3 N -0.0181(3) -0.7046(2) 0.5305(4) 0.0447(15) Uani 1 1 d . . .
C6 C -0.0558(3) -0.6728(3) 0.5327(6) 0.054(2) Uani 1 1 d . . .
H6 H -0.0586 -0.6517 0.5795 0.065 Uiso 1 1 calc R . .
C7 C -0.0906(3) -0.6711(3) 0.4663(6) 0.065(2) Uani 1 1 d . . .
H7 H -0.1148 -0.6467 0.4650 0.078 Uiso 1 1 calc R . .
C8 C -0.0896(3) -0.7051(3) 0.4024(6) 0.055(2) Uani 1 1 d . . .
H8 H -0.1142 -0.7052 0.3591 0.066 Uiso 1 1 calc R . .
N4 N -0.0527(2) -0.7386(2) 0.4024(4) 0.0412(13) Uani 1 1 d . . .
N5 N 0.1077(2) -0.7181(2) 0.6707(4) 0.0433(14) Uani 1 1 d . . .
C9 C 0.1548(3) -0.7185(3) 0.6415(6) 0.0481(18) Uani 1 1 d . . .
H9A H 0.1640 -0.7207 0.5832 0.058 Uiso 1 1 calc R . .
C10 C 0.1877(3) -0.7152(3) 0.7089(7) 0.0528(17) Uani 1 1 d . . .
H10A H 0.2229 -0.7153 0.7059 0.063 Uiso 1 1 calc R . .
C11 C 0.1582(3) -0.7116(3) 0.7835(5) 0.0458(17) Uani 1 1 d . . .
C12 C 0.1740(4) -0.7072(4) 0.8744(6) 0.077(3) Uani 1 1 d . . .
H12C H 0.2103 -0.7053 0.8773 0.115 Uiso 1 1 calc R . .
H12B H 0.1626 -0.7349 0.9064 0.115 Uiso 1 1 calc R . .
H12A H 0.1595 -0.6786 0.8992 0.115 Uiso 1 1 calc R . .
N6 N 0.1091(2) -0.7146(2) 0.7588(4) 0.0405(13) Uani 1 1 d . . .
N7 N 0.0328(2) -0.6462(2) 0.6650(4) 0.0439(14) Uani 1 1 d . . .
C13 C 0.0322(3) -0.6001(3) 0.6379(5) 0.0494(18) Uani 1 1 d . . .
C14 C 0.0346(5) -0.5869(4) 0.5449(7) 0.083(3) Uani 1 1 d . . .
H14A H 0.0369 -0.6157 0.5104 0.125 Uiso 1 1 calc R . .
H14B H 0.0639 -0.5672 0.5347 0.125 Uiso 1 1 calc R . .
H14C H 0.0046 -0.5694 0.5291 0.125 Uiso 1 1 calc R . .
C15 C 0.0285(3) -0.5702(2) 0.7089(7) 0.0534(18) Uani 1 1 d . . .
H15A H 0.0261 -0.5367 0.7084 0.064 Uiso 1 1 calc R . .
C16 C 0.0290(3) -0.5994(3) 0.7806(5) 0.0517(18) Uani 1 1 d . . .
H16A H 0.0286 -0.5890 0.8381 0.062 Uiso 1 1 calc R . .
N8 N 0.0303(3) -0.6460(2) 0.7543(4) 0.0425(13) Uani 1 1 d . . .
Cl1 Cl 0.0811(4) -0.6383(3) 1.0383(6) 0.1065(19) Uani 0.652(14) 1 d PDU A 1
O1 O 0.0732(7) -0.6329(6) 0.9475(6) 0.162(7) Uani 0.652(14) 1 d PDU A 1
O2 O 0.0571(5) -0.6014(5) 1.0870(11) 0.142(6) Uani 0.652(14) 1 d PDU A 1
O3 O 0.1340(4) -0.6377(5) 1.0559(8) 0.110(4) Uani 0.652(14) 1 d PDU A 1
O4 O 0.0620(6) -0.6839(4) 1.0652(9) 0.149(6) Uani 0.652(14) 1 d PDU A 1
Cl1A Cl 0.0721(8) -0.6306(7) 1.0328(12) 0.1065(19) Uani 0.348(14) 1 d PDU A 2
O1A O 0.0753(10) -0.6637(10) 0.9600(19) 0.132(10) Uani 0.348(14) 1 d PDU A 2
O2A O 0.1032(16) -0.6557(14) 1.098(2) 0.195(13) Uani 0.348(14) 1 d PDU A 2
O3A O 0.0963(13) -0.5900(9) 1.001(2) 0.164(11) Uani 0.348(14) 1 d PDU A 2
O4A O 0.0239(11) -0.6249(15) 1.063(3) 0.198(13) Uani 0.348(14) 1 d PDU A 2
Cl2 Cl 0.1196(3) -0.6858(2) 0.3887(4) 0.0911(16) Uani 0.751(11) 1 d PDU B 1
O5 O 0.1307(8) -0.6711(7) 0.3032(8) 0.159(6) Uani 0.751(11) 1 d PDU B 1
O6 O 0.1467(6) -0.6486(5) 0.4401(10) 0.145(5) Uani 0.751(11) 1 d PDU B 1
O7 O 0.0687(5) -0.6837(5) 0.4090(14) 0.146(5) Uani 0.751(11) 1 d PDU B 1
O8 O 0.1372(6) -0.7315(4) 0.4043(11) 0.150(6) Uani 0.751(11) 1 d PDU B 1
Cl2A Cl 0.1103(10) -0.6740(9) 0.3823(17) 0.126(6) Uani 0.249(11) 1 d PDU B 2
O5A O 0.0639(14) -0.6986(16) 0.365(3) 0.139(10) Uani 0.249(11) 1 d PDU B 2
O6A O 0.1155(15) -0.6794(15) 0.4755(18) 0.128(8) Uani 0.249(11) 1 d PDU B 2
O7A O 0.1038(18) -0.6262(10) 0.354(3) 0.142(10) Uani 0.249(11) 1 d PDU B 2
O8A O 0.1496(15) -0.6931(16) 0.334(3) 0.143(9) Uani 0.249(11) 1 d PDU B 2
O2W O -0.0995(6) -0.7305(6) 0.7156(12) 0.188(6) Uiso 1 1 d . . .
O3W O 0.0238(5) -0.8428(5) 0.7203(11) 0.169(5) Uiso 1 1 d . . .

loop_
_atom_site_aniso_label
_atom_site_aniso_U_11
_atom_site_aniso_U_22
_atom_site_aniso_U_33
_atom_site_aniso_U_23
_atom_site_aniso_U_13
_atom_site_aniso_U_12
Cu1 0.0441(5) 0.0416(5) 0.0298(5) -0.0009(3) -0.0040(3) 0.0054(3)
Cu2 0.0424(5) 0.0420(5) 0.0303(5) 0.0033(3) 0.0021(3) 0.0056(3)
O1W 0.048(2) 0.051(2) 0.039(2) -0.001(2) 0.006(2) -0.0057(19)
N1 0.053(4) 0.040(3) 0.030(3) 0.006(2) 0.000(3) 0.000(3)
C1 0.036(4) 0.044(4) 0.050(4) 0.004(3) -0.006(3) 0.004(3)
C2 0.037(3) 0.042(3) 0.057(4) -0.002(4) -0.001(4) 0.011(3)
C3 0.050(4) 0.038(4) 0.048(4) -0.010(3) 0.002(3) 0.010(3)
N2 0.036(3) 0.044(3) 0.026(3) 0.001(2) -0.001(2) 0.001(2)
C4 0.034(3) 0.034(3) 0.031(3) 0.003(3) 0.003(3) 0.002(2)
C5 0.041(3) 0.040(3) 0.025(3) 0.008(3) 0.000(3) 0.003(2)
N3 0.054(4) 0.039(3) 0.041(3) -0.003(3) -0.001(3) 0.012(3)
C6 0.055(5) 0.054(4) 0.053(5) -0.014(4) -0.003(4) 0.016(4)
C7 0.076(5) 0.067(5) 0.054(5) -0.017(4) -0.012(5) 0.035(4)
C8 0.056(5) 0.063(5) 0.045(4) -0.003(3) -0.017(4) 0.026(4)
N4 0.049(3) 0.040(3) 0.035(3) -0.003(2) -0.003(3) 0.011(3)
N5 0.042(4) 0.051(3) 0.036(4) 0.000(3) 0.002(3) -0.003(3)
C9 0.047(4) 0.050(4) 0.047(4) -0.001(3) 0.003(4) 0.004(3)
C10 0.038(3) 0.054(4) 0.066(5) -0.002(4) 0.000(4) 0.002(3)
C11 0.043(4) 0.051(4) 0.044(4) 0.006(3) -0.013(3) -0.001(3)
C12 0.072(6) 0.104(8) 0.053(6) 0.004(5) -0.021(5) -0.010(5)
N6 0.036(3) 0.053(3) 0.032(3) 0.000(2) -0.002(2) 0.004(3)
N7 0.053(4) 0.040(3) 0.039(4) 0.003(3) -0.004(3) -0.001(3)
C13 0.048(4) 0.046(4) 0.054(5) 0.007(3) -0.008(3) 0.000(3)
C14 0.111(8) 0.069(6) 0.070(7) 0.034(5) -0.004(6) -0.010(6)
C15 0.052(4) 0.029(3) 0.079(5) 0.010(4) 0.005(4) 0.007(3)
C16 0.060(5) 0.056(4) 0.040(4) -0.014(4) 0.000(4) 0.007(4)
N8 0.055(4) 0.036(3) 0.036(3) -0.001(2) 0.005(3) 0.003(3)
Cl1 0.129(4) 0.106(3) 0.085(2) -0.021(2) -0.039(3) -0.029(3)
O1 0.231(19) 0.158(15) 0.096(6) 0.003(7) -0.069(10) -0.013(15)
O2 0.095(8) 0.157(11) 0.175(14) -0.067(11) -0.012(10) -0.031(8)
O3 0.118(6) 0.127(11) 0.085(9) -0.041(8) -0.019(6) -0.014(7)
O4 0.201(14) 0.134(8) 0.111(10) -0.012(7) -0.057(11) -0.082(10)
Cl1A 0.129(4) 0.106(3) 0.085(2) -0.021(2) -0.039(3) -0.029(3)
O1A 0.105(15) 0.136(17) 0.153(17) -0.078(14) -0.082(14) 0.017(14)
O2A 0.22(3) 0.25(3) 0.109(18) 0.050(18) -0.08(2) -0.04(2)
O3A 0.19(2) 0.118(15) 0.19(3) 0.004(12) -0.067(18) -0.067(16)
O4A 0.181(14) 0.19(3) 0.22(3) -0.04(2) 0.046(18) 0.007(18)
Cl2 0.089(3) 0.094(3) 0.090(3) 0.052(2) 0.015(2) -0.005(2)
O5 0.203(13) 0.163(12) 0.110(6) 0.075(7) 0.019(8) -0.056(10)
O6 0.134(9) 0.145(9) 0.155(9) 0.011(8) 0.013(9) -0.042(7)
O7 0.103(5) 0.102(9) 0.233(15) 0.023(10) 0.052(8) -0.024(5)
O8 0.180(12) 0.100(6) 0.170(12) 0.062(7) 0.077(10) 0.032(7)
Cl2A 0.126(10) 0.142(11) 0.111(9) 0.056(9) 0.006(8) -0.031(9)
O5A 0.152(13) 0.141(19) 0.12(2) -0.032(19) 0.000(15) -0.032(14)
O6A 0.139(17) 0.136(17) 0.110(9) 0.034(12) -0.006(12) -0.040(16)
O7A 0.17(2) 0.133(13) 0.13(2) 0.037(15) -0.01(2) -0.015(13)
O8A 0.157(15) 0.149(18) 0.121(15) 0.048(16) 0.010(15) -0.005(15)

loop_
_atom_type_symbol
_atom_type_description
_atom_type_scat_dispersion_real
_atom_type_scat_dispersion_imag
_atom_type_scat_source
C C 0.0033 0.0016 'International Tables Vol C Tables 4.2.6.8 and 6.1.1.4'
H H 0.0000 0.0000 'International Tables Vol C Tables 4.2.6.8 and 6.1.1.4'
N N 0.0061 0.0033 'International Tables Vol C Tables 4.2.6.8 and 6.1.1.4'
O O 0.0106 0.0060 'International Tables Vol C Tables 4.2.6.8 and 6.1.1.4'
Cl Cl 0.1484 0.1585 'International Tables Vol C Tables 4.2.6.8 and 6.1.1.4'
Cu Cu 0.3201 1.2651 'International Tables Vol C Tables 4.2.6.8 and 6.1.1.4'

loop_
_geom_angle_atom_site_label_1
_geom_angle_atom_site_label_2
_geom_angle_atom_site_label_3
_geom_angle
_geom_angle_site_symmetry_1
_geom_angle_site_symmetry_3
N5 Cu1 N7 91.1(3) . .
N5 Cu1 N3 172.5(3) . .
N7 Cu1 N3 94.5(2) . .
N5 Cu1 N1 93.8(3) . .
N7 Cu1 N1 170.9(2) . .
N3 Cu1 N1 80.0(2) . .
N5 Cu1 O1W 91.5(2) . .
N7 Cu1 O1W 92.2(2) . .
N3 Cu1 O1W 93.4(2) . .
N1 Cu1 O1W 95.4(2) . .
N8 Cu2 N6 91.5(3) . .
N8 Cu2 N4 172.0(2) . 6_535
N6 Cu2 N4 94.3(2) . 6_535
N8 Cu2 N2 94.2(2) . 6_535
N6 Cu2 N2 171.3(2) . 6_535
N4 Cu2 N2 79.5(2) 6_535 6_535
N8 Cu2 O1W 90.9(2) . .
N6 Cu2 O1W 92.0(2) . .
N4 Cu2 O1W 94.4(2) 6_535 .
N2 Cu2 O1W 94.4(2) 6_535 .
Cu1 O1W Cu2 89.50(18) . .
Cu1 O1W H1W1 133(5) . .
Cu2 O1W H1W1 120(6) . .
Cu1 O1W H1W2 122(5) . .
Cu2 O1W H1W2 91(6) . .
H1W1 O1W H1W2 95(2) . .
C1 N1 C4 117.3(6) . .
C1 N1 Cu1 131.3(5) . .
C4 N1 Cu1 111.2(4) . .
N1 C1 C2 120.2(7) . .
N1 C1 H1 119.9 . .
C2 C1 H1 119.9 . .
C3 C2 C1 118.5(6) . .
C3 C2 H2 120.7 . .
C1 C2 H2 120.7 . .
N2 C3 C2 121.0(7) . .
N2 C3 H3 119.5 . .
C2 C3 H3 119.5 . .
C4 N2 C3 116.7(6) . .
C4 N2 Cu2 112.3(4) . 6_534
C3 N2 Cu2 131.0(5) . 6_534
N2 C4 N1 126.1(6) . .
N2 C4 C5 117.1(6) . .
N1 C4 C5 116.8(6) . .
N4 C5 N3 126.2(6) . .
N4 C5 C4 116.7(6) . .
N3 C5 C4 117.0(6) . .
C5 N3 C6 116.6(7) . .
C5 N3 Cu1 114.0(4) . .
C6 N3 Cu1 129.2(6) . .
N3 C6 C7 120.3(7) . .
N3 C6 H6 119.8 . .
C7 C6 H6 119.8 . .
C8 C7 C6 119.8(7) . .
C8 C7 H7 120.1 . .
C6 C7 H7 120.1 . .
N4 C8 C7 119.5(7) . .
N4 C8 H8 120.2 . .
C7 C8 H8 120.2 . .
C5 N4 C8 117.2(6) . .
C5 N4 Cu2 114.3(4) . 6_534
C8 N4 Cu2 128.5(5) . 6_534
C9 N5 N6 108.3(7) . .
C9 N5 Cu1 130.5(5) . .
N6 N5 Cu1 120.0(5) . .
N5 C9 C10 110.1(7) . .
N5 C9 H9A 124.9 . .
C10 C9 H9A 124.9 . .
C9 C10 C11 106.0(6) . .
C9 C10 H10A 127.0 . .
C11 C10 H10A 127.0 . .
N6 C11 C10 107.6(7) . .
N6 C11 C12 123.1(8) . .
C10 C11 C12 129.3(8) . .
C11 C12 H12C 109.5 . .
C11 C12 H12B 109.5 . .
H12C C12 H12B 109.5 . .
C11 C12 H12A 109.5 . .
H12C C12 H12A 109.5 . .
H12B C12 H12A 109.5 . .
C11 N6 N5 108.0(6) . .
C11 N6 Cu2 134.4(5) . .
N5 N6 Cu2 116.7(5) . .
C13 N7 N8 107.7(6) . .
C13 N7 Cu1 135.4(5) . .
N8 N7 Cu1 116.4(5) . .
N7 C13 C15 109.2(7) . .
N7 C13 C14 122.3(8) . .
C15 C13 C14 128.6(8) . .
C13 C14 H14A 109.5 . .
C13 C14 H14B 109.5 . .
H14A C14 H14B 109.5 . .
C13 C14 H14C 109.5 . .
H14A C14 H14C 109.5 . .
H14B C14 H14C 109.5 . .
C16 C15 C13 106.3(6) . .
C16 C15 H15A 126.8 . .
C13 C15 H15A 126.8 . .
N8 C16 C15 109.0(7) . .
N8 C16 H16A 125.5 . .
C15 C16 H16A 125.5 . .
C16 N8 N7 107.7(6) . .
C16 N8 Cu2 130.7(5) . .
N7 N8 Cu2 120.2(5) . .
O2 Cl1 O1 112.2(7) . .
O2 Cl1 O4 109.3(6) . .
O1 Cl1 O4 109.1(6) . .
O2 Cl1 O3 109.3(6) . .
O1 Cl1 O3 109.3(6) . .
O4 Cl1 O3 107.6(6) . .
O4A Cl1A O3A 117(2) . .
O4A Cl1A O1A 113(2) . .
O3A Cl1A O1A 102.1(18) . .
O4A Cl1A O2A 111(2) . .
O3A Cl1A O2A 111.6(19) . .
O1A Cl1A O2A 100.9(19) . .
O8 Cl2 O7 109.2(10) . .
O8 Cl2 O5 111.1(11) . .
O7 Cl2 O5 113.6(12) . .
O8 Cl2 O6 112.7(12) . .
O7 Cl2 O6 108.6(11) . .
O5 Cl2 O6 101.4(10) . .
O8A Cl2A O7A 107(2) . .
O8A Cl2A O5A 111(2) . .
O7A Cl2A O5A 107(2) . .
O8A Cl2A O6A 115(2) . .
O7A Cl2A O6A 114(2) . .
O5A Cl2A O6A 102(2) . .

loop_
_geom_bond_atom_site_label_1
_geom_bond_atom_site_label_2
_geom_bond_distance
_geom_bond_site_symmetry_2
Cu1 N5 1.951(6) .
Cu1 N7 1.986(6) .
Cu1 N3 2.033(7) .
Cu1 N1 2.114(6) .
Cu1 O1W 2.293(5) .
Cu2 N8 1.937(6) .
Cu2 N6 1.996(6) .
Cu2 N4 2.044(6) 6_535
Cu2 N2 2.111(6) 6_535
Cu2 O1W 2.303(6) .
O1W H1W1 0.962(11) .
O1W H1W2 0.962(10) .
N1 C1 1.322(10) .
N1 C4 1.334(9) .
C1 C2 1.399(11) .
C1 H1 0.9300 .
C2 C3 1.351(11) .
C2 H2 0.9300 .
C3 N2 1.350(10) .
C3 H3 0.9300 .
N2 C4 1.313(9) .
N2 Cu2 2.111(6) 6_534
C4 C5 1.463(8) .
C5 N4 1.324(9) .
C5 N3 1.328(9) .
N3 C6 1.330(10) .
C6 C7 1.374(12) .
C6 H6 0.9300 .
C7 C8 1.362(12) .
C7 H7 0.9300 .
C8 N4 1.345(10) .
C8 H8 0.9300 .
N4 Cu2 2.044(6) 6_534
N5 C9 1.322(10) .
N5 N6 1.359(8) .
C9 C10 1.355(12) .
C9 H9A 0.9300 .
C10 C11 1.391(12) .
C10 H10A 0.9300 .
C11 N6 1.354(10) .
C11 C12 1.463(12) .
C12 H12C 0.9600 .
C12 H12B 0.9600 .
C12 H12A 0.9600 .
N7 C13 1.344(10) .
N7 N8 1.373(8) .
C13 C15 1.374(12) .
C13 C14 1.476(13) .
C14 H14A 0.9600 .
C14 H14B 0.9600 .
C14 H14C 0.9600 .
C15 C16 1.368(12) .
C15 H15A 0.9300 .
C16 N8 1.351(10) .
C16 H16A 0.9300 .
Cl1 O2 1.417(5) .
Cl1 O1 1.419(5) .
Cl1 O4 1.422(5) .
Cl1 O3 1.424(5) .
Cl1A O4A 1.360(17) .
Cl1A O3A 1.387(17) .
Cl1A O1A 1.449(16) .
Cl1A O2A 1.467(17) .
Cl2 O8 1.372(11) .
Cl2 O7 1.381(12) .
Cl2 O5 1.406(11) .
Cl2 O6 1.481(13) .
Cl2A O8A 1.386(17) .
Cl2A O7A 1.402(17) .
Cl2A O5A 1.425(17) .
Cl2A O6A 1.448(17) .

loop_
_geom_hbond_atom_site_label_D
_geom_hbond_atom_site_label_H
_geom_hbond_atom_site_label_A
_geom_hbond_distance_DH
_geom_hbond_distance_HA
_geom_hbond_distance_DA
_geom_hbond_angle_DHA
O1W H1W1 O2W 0.962(11) 1.86(5) 2.684(17) 142(6)
O1W H1W2 O3W 0.962(10) 1.82(6) 2.664(15) 144(8)
